data_7103183
loop_
_publ_author_name
'Abella, Dolores'
'Blanco, V\'ictor'
'P\'ia, Elena'
'Chas, Marcos'
'Platas-Iglesias, Carlos'
'Peinador, Carlos'
'Quintela, Jos\'e M'

_publ_section_title
;
 Stereoselective self-assembly of atropoisomeric Pd(II) metallocycles
 induced by an aromatic guest.
;
_journal_issue 25
_journal_name_full 'Chemical communications (Cambridge, England)'
_journal_page_first 2879
_journal_page_last 2881
_journal_paper_doi 10.1039/b802213e
_journal_year 2008
_chemical_formula_sum 'C62 H72 N16 O24 Pd2'
_chemical_formula_weight 1638.16
_chemical_name_systematic
;
?
;
_space_group_IT_number 2
_symmetry_cell_setting triclinic
_symmetry_space_group_name_Hall '-P 1'
_symmetry_space_group_name_H-M 'P -1'
_atom_sites_solution_hydrogens geom
_atom_sites_solution_primary direct
_atom_sites_solution_secondary difmap
_audit_creation_method SHELXL-97
_cell_angle_alpha 109.691(3)
_cell_angle_beta 97.742(3)
_cell_angle_gamma 99.527(3)
_cell_formula_units_Z 1
_cell_length_a 11.818(2)
_cell_length_b 12.632(2)
_cell_length_c 12.814(2)
_cell_measurement_reflns_used 4753
_cell_measurement_temperature 100(2)
_cell_measurement_theta_max 42.905
_cell_measurement_theta_min 4.408
_cell_volume 1738.4(6)
_computing_structure_refinement 'SHELXL-97 (Sheldrick, 1997)'
_diffrn_ambient_temperature 100(2)
_diffrn_measured_fraction_theta_full 0.985
_diffrn_measured_fraction_theta_max 0.985
_diffrn_radiation_monochromator graphite
_diffrn_radiation_source 'fine-focus sealed tube'
_diffrn_radiation_type MoK\a
_diffrn_radiation_wavelength 0.71073
_diffrn_reflns_av_R_equivalents 0.0879
_diffrn_reflns_av_sigmaI/netI 0.1308
_diffrn_reflns_limit_h_max 15
_diffrn_reflns_limit_h_min -15
_diffrn_reflns_limit_k_max 16
_diffrn_reflns_limit_k_min -16
_diffrn_reflns_limit_l_max 17
_diffrn_reflns_limit_l_min -17
_diffrn_reflns_number 23236
_diffrn_reflns_theta_full 28.34
_diffrn_reflns_theta_max 28.34
_diffrn_reflns_theta_min 1.72
_exptl_absorpt_coefficient_mu 0.608
_exptl_absorpt_correction_T_max 0.9197
_exptl_absorpt_correction_T_min 0.8482
_exptl_absorpt_correction_type multi-scan
_exptl_crystal_colour red
_exptl_crystal_density_diffrn 1.565
_exptl_crystal_density_method 'not measured'
_exptl_crystal_description 'irregular block'
_exptl_crystal_F_000 840
_exptl_crystal_size_max 0.28
_exptl_crystal_size_mid 0.19
_exptl_crystal_size_min 0.14
_refine_diff_density_max 0.897
_refine_diff_density_min -0.592
_refine_diff_density_rms 0.092
_refine_ls_extinction_method none
_refine_ls_goodness_of_fit_ref 0.946
_refine_ls_hydrogen_treatment constr
_refine_ls_matrix_type full
_refine_ls_number_parameters 525
_refine_ls_number_reflns 8549
_refine_ls_number_restraints 231
_refine_ls_restrained_S_all 0.951
_refine_ls_R_factor_all 0.1548
_refine_ls_R_factor_gt 0.0626
_refine_ls_shift/su_max 0.000
_refine_ls_shift/su_mean 0.000
_refine_ls_structure_factor_coef Fsqd
_refine_ls_weighting_details 'calc w=1/[\s^2^(Fo^2^)+(0.0960P)^2^+0.0000P] where P=(Fo^2^+2Fc^2^)/3'
_refine_ls_weighting_scheme calc
_refine_ls_wR_factor_gt 0.1543
_refine_ls_wR_factor_ref 0.1897
_reflns_number_gt 4024
_reflns_number_total 8549
_reflns_threshold_expression >2sigma(I)
_cod_data_source_file b802213e.txt
_cod_data_source_block 0620086s
_cod_depositor_comments
;
The following automatic conversions were performed:
'_symmetry_cell_setting' value 'Triclinic' changed to 'triclinic'
according to '/home/saulius/struct/CIF-dictionaries/cif_core.dic'
dictionary named 'cif_core.dic' version 2.4.1 from
2010-06-29.

'_exptl_absorpt_correction_type' value 'multi scan' changed
to 'multi-scan' according to
'/home/saulius/struct/CIF-dictionaries/cif_core.dic' dictionary named
'cif_core.dic' version 2.4.1 from 2010-06-29.

Automatic conversion script
Id: cif_fix_enum 1527 2010-12-29 10:47:43Z saulius 
;
_cod_original_sg_symbol_H-M P-1
_cod_database_code 7103183

loop_
_symmetry_equiv_pos_as_xyz
'x, y, z'
'-x, -y, -z'

loop_
_atom_site_label
_atom_site_type_symbol
_atom_site_fract_x
_atom_site_fract_y
_atom_site_fract_z
_atom_site_U_iso_or_equiv
_atom_site_adp_type
_atom_site_occupancy
_atom_site_symmetry_multiplicity
_atom_site_calc_flag
_atom_site_refinement_flags
_atom_site_disorder_assembly
_atom_site_disorder_group
Pd1 Pd 0.40861(4) 0.48263(4) 0.23996(4) 0.05132(19) Uani 1 1 d . . .
O1 O 0.1442(5) 0.0586(5) 0.2281(4) 0.0919(15) Uani 1 1 d DU . .
O3A O 0.470(2) -0.1433(17) 0.3001(18) 0.190(7) Uani 0.50 1 d PDU A 1
H3A H 0.4224 -0.1520 0.2414 0.285 Uiso 0.50 1 calc PR A 1
O2A O 0.3826(19) 0.089(2) 0.357(2) 0.172(8) Uani 0.50 1 d PDU A 1
O3B O 0.4793(16) -0.0309(14) 0.1653(14) 0.153(5) Uani 0.50 1 d PDU B 2
H3B H 0.4455 -0.1008 0.1314 0.230 Uiso 0.50 1 calc PR B 2
O2B O 0.3738(17) 0.081(2) 0.321(2) 0.145(6) Uani 0.50 1 d PDU B 2
N1 N -0.3631(4) -0.3223(4) -0.1155(4) 0.0557(12) Uani 1 1 d . . .
N2 N -0.1258(4) 0.2279(4) 0.3065(4) 0.0521(12) Uani 1 1 d . . .
N3 N 0.2552(4) 0.4505(4) 0.2917(4) 0.0528(12) Uani 1 1 d . . .
N4 N 0.4608(5) 0.6470(4) 0.3546(5) 0.0721(15) Uani 1 1 d . . .
H4B H 0.4183 0.6866 0.3087 0.086 Uiso 1 1 d R . .
H4A H 0.4484 0.6433 0.4156 0.086 Uiso 1 1 d R . .
N5 N 0.5700(5) 0.5171(5) 0.2035(4) 0.0645(14) Uani 1 1 d . . .
H5A H 0.5541 0.4860 0.1146 0.077 Uiso 1 1 d R . .
H5B H 0.5989 0.4519 0.2335 0.077 Uiso 1 1 d R . .
C1 C -0.1036(6) 0.1324(6) 0.3202(5) 0.0612(16) Uani 1 1 d . . .
H1 H -0.0516 0.1398 0.3869 0.073 Uiso 1 1 calc R . .
C2 C -0.2002(6) 0.2180(6) 0.2136(5) 0.0655(17) Uani 1 1 d . . .
H2 H -0.2169 0.2856 0.2042 0.079 Uiso 1 1 calc R . .
C3 C 0.0640(8) -0.1346(7) 0.0886(7) 0.090(2) Uani 1 1 d . . .
H3 H 0.0964 -0.1693 0.1372 0.108 Uiso 1 1 calc R A .
C4 C -0.1527(6) 0.0257(5) 0.2420(5) 0.0614(16) Uani 1 1 d . . .
H4 H -0.1351 -0.0403 0.2546 0.074 Uiso 1 1 calc R . .
C5 C -0.2286(5) 0.0124(5) 0.1438(5) 0.0495(14) Uani 1 1 d . . .
C6 C -0.2820(5) -0.1031(5) 0.0547(4) 0.0488(14) Uani 1 1 d . . .
C7 C -0.3347(6) -0.1174(5) -0.0542(5) 0.0644(17) Uani 1 1 d . . .
H7 H -0.3445 -0.0520 -0.0722 0.077 Uiso 1 1 calc R . .
C8 C -0.3725(6) -0.2261(6) -0.1356(5) 0.0665(17) Uani 1 1 d . . .
H8 H -0.4071 -0.2337 -0.2099 0.080 Uiso 1 1 calc R . .
C9 C -0.3147(6) -0.3076(6) -0.0099(5) 0.0684(18) Uani 1 1 d . . .
H9 H -0.3089 -0.3744 0.0072 0.082 Uiso 1 1 calc R . .
C10 C -0.2734(6) -0.2033(5) 0.0741(5) 0.0644(17) Uani 1 1 d . . .
H10 H -0.2382 -0.1986 0.1472 0.077 Uiso 1 1 calc R . .
C11 C -0.0646(5) 0.3444(5) 0.3934(5) 0.0572(15) Uani 1 1 d . . .
H11A H -0.0458 0.3384 0.4686 0.069 Uiso 1 1 calc R . .
H11B H -0.1169 0.3988 0.3983 0.069 Uiso 1 1 calc R . .
C12 C 0.0473(5) 0.3897(5) 0.3614(4) 0.0505(14) Uani 1 1 d . . .
C13 C 0.1483(5) 0.3623(5) 0.3975(4) 0.0536(14) Uani 1 1 d . . .
H13 H 0.1491 0.3211 0.4473 0.064 Uiso 1 1 calc R . .
C14 C 0.2503(5) 0.3942(5) 0.3618(5) 0.0562(15) Uani 1 1 d . . .
H14 H 0.3196 0.3747 0.3891 0.067 Uiso 1 1 calc R . .
C15 C 0.1566(5) 0.4826(5) 0.2553(5) 0.0549(15) Uani 1 1 d . . .
C16 C 0.1597(7) 0.5433(6) 0.1812(6) 0.075(2) Uani 1 1 d . . .
H16 H 0.2301 0.5615 0.1565 0.090 Uiso 1 1 calc R . .
C17 C 0.0633(9) 0.5758(7) 0.1451(7) 0.095(3) Uani 1 1 d . . .
H17 H 0.0663 0.6161 0.0945 0.114 Uiso 1 1 calc R . .
C18 C -0.0388(8) 0.5514(7) 0.1806(8) 0.094(3) Uani 1 1 d . . .
H18 H -0.1051 0.5761 0.1549 0.113 Uiso 1 1 calc R . .
C19 C -0.0477(6) 0.4923(6) 0.2523(6) 0.0721(19) Uani 1 1 d . . .
H19 H -0.1195 0.4765 0.2757 0.086 Uiso 1 1 calc R . .
C20 C 0.0497(5) 0.4552(5) 0.2913(5) 0.0558(15) Uani 1 1 d . . .
C21 C 0.0496(6) 0.1574(5) 0.0894(5) 0.0626(16) Uani 1 1 d . . .
H21 H 0.0939 0.2057 0.1626 0.075 Uiso 1 1 calc R . .
C22 C -0.0019(8) -0.2035(7) -0.0200(7) 0.087(2) Uani 1 1 d . . .
H22 H -0.0129 -0.2850 -0.0445 0.105 Uiso 1 1 calc R . .
C23 C -0.2529(6) 0.1124(6) 0.1319(5) 0.0640(17) Uani 1 1 d . . .
H23 H -0.3061 0.1072 0.0669 0.077 Uiso 1 1 calc R . .
C24 C 0.0813(6) -0.0192(7) 0.1234(5) 0.0675(18) Uani 1 1 d . . .
C25 C 0.0340(5) 0.0350(5) 0.0537(5) 0.0554(15) Uani 1 1 d . . .
C26A C 0.1753(17) 0.0350(18) 0.3321(11) 0.092(5) Uani 0.50 1 d PDU A 1
H26A H 0.1110 -0.0205 0.3407 0.110 Uiso 0.50 1 calc PR A 1
H26B H 0.1965 0.1067 0.4004 0.110 Uiso 0.50 1 calc PR A 1
C27A C 0.2819(15) -0.0174(17) 0.308(2) 0.119(5) Uani 0.50 1 d PDU A 1
H27A H 0.2907 -0.0725 0.3464 0.142 Uiso 0.50 1 calc PR A 1
H27B H 0.2758 -0.0571 0.2255 0.142 Uiso 0.50 1 calc PR A 1
C28A C 0.488(2) 0.055(3) 0.306(3) 0.170(7) Uani 0.50 1 d PDU A 1
H28A H 0.4613 0.0190 0.2232 0.204 Uiso 0.50 1 calc PR A 1
H28B H 0.5467 0.1274 0.3222 0.204 Uiso 0.50 1 calc PR A 1
C29A C 0.552(2) -0.024(2) 0.343(3) 0.174(8) Uani 0.50 1 d PDU A 1
H29A H 0.5747 0.0053 0.4269 0.208 Uiso 0.50 1 calc PR A 1
H29B H 0.6238 -0.0286 0.3119 0.208 Uiso 0.50 1 calc PR A 1
C26B C 0.184(2) -0.0109(13) 0.2883(15) 0.117(6) Uani 0.50 1 d PDU B 2
H26C H 0.2104 -0.0751 0.2359 0.141 Uiso 0.50 1 calc PR B 2
H26D H 0.1180 -0.0446 0.3158 0.141 Uiso 0.50 1 calc PR B 2
C27B C 0.2827(16) 0.059(2) 0.3868(16) 0.137(6) Uani 0.50 1 d PDU B 2
H27C H 0.3054 0.0144 0.4334 0.164 Uiso 0.50 1 calc PR B 2
H27D H 0.2647 0.1312 0.4352 0.164 Uiso 0.50 1 calc PR B 2
C28B C 0.477(2) 0.052(3) 0.382(2) 0.160(7) Uani 0.50 1 d PDU B 2
H28C H 0.5333 0.1230 0.4355 0.192 Uiso 0.50 1 calc PR B 2
H28D H 0.4507 0.0023 0.4229 0.192 Uiso 0.50 1 calc PR B 2
C29B C 0.531(3) -0.010(3) 0.2860(17) 0.173(8) Uani 0.50 1 d PDU B 2
H29C H 0.6130 0.0322 0.3019 0.207 Uiso 0.50 1 calc PR B 2
H29D H 0.5325 -0.0868 0.2902 0.207 Uiso 0.50 1 calc PR B 2
C30 C 0.6206(7) 0.6400(6) 0.2575(6) 0.0750(19) Uani 1 1 d . . .
H30A H 0.5905 0.6810 0.2099 0.090 Uiso 1 1 calc R . .
H30B H 0.7069 0.6547 0.2666 0.090 Uiso 1 1 calc R . .
C31 C 0.5883(8) 0.6835(7) 0.3712(6) 0.089(2) Uani 1 1 d . . .
H31A H 0.6278 0.6512 0.4226 0.107 Uiso 1 1 calc R . .
H31B H 0.6132 0.7687 0.4052 0.107 Uiso 1 1 calc R . .
N6 N 0.6365(5) 0.3774(5) 0.4078(5) 0.0694(15) Uani 1 1 d . . .
O4 O 0.6897(5) 0.3331(5) 0.4653(5) 0.0896(15) Uani 1 1 d . . .
O5 O 0.5368(5) 0.3874(6) 0.4143(5) 0.110(2) Uani 1 1 d . . .
O6 O 0.6899(5) 0.4208(5) 0.3483(5) 0.1002(17) Uani 1 1 d . . .
N7 N 0.9458(8) 0.8047(7) 0.3822(6) 0.126(3) Uani 1 1 d DU . .
O8 O 1.0549(8) 0.8104(14) 0.4138(8) 0.269(7) Uani 1 1 d DU . .
O7 O 0.9155(6) 0.8051(5) 0.2882(5) 0.119(2) Uani 1 1 d DU . .
O9 O 0.8929(7) 0.7654(7) 0.4339(6) 0.146(3) Uani 1 1 d DU . .
N8 N 0.3645(8) 0.6724(7) 0.0325(8) 0.103(2) Uani 1 1 d . . .
O10 O 0.3901(7) 0.5884(6) 0.0325(5) 0.122(2) Uani 1 1 d . . .
O11 O 0.3575(12) 0.7019(11) -0.0395(11) 0.236(6) Uani 1 1 d . . .
O12 O 0.3589(12) 0.7437(9) 0.1276(12) 0.249(6) Uani 1 1 d . . .

loop_
_atom_site_aniso_label
_atom_site_aniso_U_11
_atom_site_aniso_U_22
_atom_site_aniso_U_33
_atom_site_aniso_U_23
_atom_site_aniso_U_13
_atom_site_aniso_U_12
Pd1 0.0591(3) 0.0527(3) 0.0406(3) 0.01606(19) 0.01615(19) 0.0060(2)
O1 0.096(4) 0.110(4) 0.059(3) 0.034(3) -0.006(3) 0.008(3)
O3A 0.22(2) 0.191(14) 0.187(19) 0.085(16) 0.034(15) 0.088(13)
O2A 0.106(9) 0.202(13) 0.160(15) 0.026(13) -0.007(11) 0.019(8)
O3B 0.162(15) 0.153(13) 0.166(11) 0.080(11) 0.057(11) 0.026(12)
O2B 0.108(9) 0.202(13) 0.164(13) 0.118(11) 0.003(8) 0.048(9)
N1 0.065(3) 0.058(3) 0.042(3) 0.017(2) 0.015(2) 0.006(3)
N2 0.052(3) 0.053(3) 0.046(3) 0.010(2) 0.020(2) 0.009(2)
N3 0.058(3) 0.055(3) 0.047(3) 0.021(2) 0.014(2) 0.011(2)
N4 0.080(4) 0.067(3) 0.065(3) 0.020(3) 0.033(3) 0.000(3)
N5 0.065(3) 0.075(4) 0.050(3) 0.022(3) 0.016(3) 0.006(3)
C1 0.062(4) 0.074(5) 0.041(3) 0.019(3) 0.006(3) 0.007(3)
C2 0.065(4) 0.061(4) 0.064(4) 0.015(3) 0.007(3) 0.018(3)
C3 0.112(7) 0.083(6) 0.086(6) 0.046(5) 0.008(5) 0.029(5)
C4 0.074(4) 0.058(4) 0.047(3) 0.016(3) 0.010(3) 0.010(3)
C5 0.048(3) 0.058(4) 0.043(3) 0.018(3) 0.015(3) 0.011(3)
C6 0.044(3) 0.061(4) 0.035(3) 0.012(3) 0.009(2) 0.005(3)
C7 0.074(4) 0.054(4) 0.056(4) 0.011(3) 0.006(3) 0.018(3)
C8 0.075(5) 0.072(5) 0.042(3) 0.013(3) 0.001(3) 0.015(4)
C9 0.088(5) 0.065(4) 0.056(4) 0.033(3) 0.012(4) 0.004(4)
C10 0.090(5) 0.056(4) 0.038(3) 0.016(3) 0.007(3) -0.005(3)
C11 0.058(4) 0.057(4) 0.048(3) 0.007(3) 0.018(3) 0.013(3)
C12 0.051(4) 0.051(3) 0.037(3) 0.002(3) 0.013(3) 0.007(3)
C13 0.054(4) 0.062(4) 0.040(3) 0.019(3) 0.009(3) 0.002(3)
C14 0.053(4) 0.070(4) 0.042(3) 0.020(3) 0.007(3) 0.008(3)
C15 0.063(4) 0.051(3) 0.052(3) 0.017(3) 0.014(3) 0.016(3)
C16 0.100(6) 0.062(4) 0.078(5) 0.037(4) 0.031(4) 0.021(4)
C17 0.112(7) 0.088(6) 0.103(6) 0.054(5) 0.014(6) 0.039(5)
C18 0.082(6) 0.089(6) 0.122(7) 0.044(5) 0.015(5) 0.044(5)
C19 0.071(5) 0.062(4) 0.084(5) 0.023(4) 0.016(4) 0.026(4)
C20 0.063(4) 0.042(3) 0.059(4) 0.009(3) 0.017(3) 0.019(3)
C21 0.067(4) 0.057(4) 0.054(4) 0.009(3) 0.018(3) 0.007(3)
C22 0.106(6) 0.065(5) 0.096(6) 0.034(5) 0.020(5) 0.023(5)
C23 0.061(4) 0.064(4) 0.055(4) 0.009(3) 0.002(3) 0.015(3)
C24 0.061(4) 0.088(5) 0.055(4) 0.031(4) 0.011(3) 0.012(4)
C25 0.051(4) 0.067(4) 0.045(3) 0.017(3) 0.019(3) 0.007(3)
C26A 0.107(9) 0.119(12) 0.040(8) 0.025(8) 0.016(8) 0.009(9)
C27A 0.129(10) 0.127(12) 0.101(12) 0.049(10) -0.004(10) 0.037(8)
C28A 0.120(11) 0.205(14) 0.201(17) 0.093(15) 0.008(12) 0.064(11)
C29A 0.167(17) 0.232(17) 0.185(18) 0.139(16) 0.048(16) 0.070(11)
C26B 0.131(11) 0.147(15) 0.064(11) 0.048(10) -0.014(10) 0.015(12)
C27B 0.104(10) 0.191(15) 0.088(11) 0.029(10) -0.010(7) 0.034(12)
C28B 0.122(11) 0.225(16) 0.159(12) 0.083(14) 0.018(11) 0.092(12)
C29B 0.131(16) 0.24(2) 0.182(14) 0.099(17) 0.050(14) 0.072(13)
C30 0.076(5) 0.079(5) 0.067(4) 0.030(4) 0.024(4) -0.004(4)
C31 0.113(7) 0.075(5) 0.061(4) 0.015(4) 0.021(4) -0.005(5)
N6 0.070(4) 0.088(4) 0.052(3) 0.023(3) 0.022(3) 0.023(3)
O4 0.095(4) 0.109(4) 0.092(4) 0.058(3) 0.033(3) 0.040(3)
O5 0.062(3) 0.194(7) 0.098(4) 0.071(4) 0.031(3) 0.047(4)
O6 0.099(4) 0.142(5) 0.095(4) 0.068(4) 0.045(3) 0.048(4)
N7 0.147(7) 0.132(6) 0.063(4) 0.046(4) -0.017(5) -0.056(6)
O8 0.144(6) 0.48(2) 0.150(8) 0.147(10) -0.022(6) -0.052(10)
O7 0.179(6) 0.107(4) 0.080(4) 0.056(3) 0.003(4) 0.027(4)
O9 0.147(6) 0.197(7) 0.097(5) 0.081(5) 0.024(4) -0.009(5)
N8 0.141(7) 0.084(5) 0.114(6) 0.045(5) 0.064(5) 0.055(5)
O10 0.189(7) 0.125(5) 0.098(4) 0.064(4) 0.065(4) 0.084(5)
O11 0.297(14) 0.311(14) 0.279(13) 0.231(13) 0.147(11) 0.214(12)
O12 0.289(14) 0.139(8) 0.294(14) -0.002(9) 0.174(12) 0.061(9)

loop_
_atom_type_symbol
_atom_type_description
_atom_type_scat_dispersion_real
_atom_type_scat_dispersion_imag
_atom_type_scat_source
C C 0.0033 0.0016 'International Tables Vol C Tables 4.2.6.8 and 6.1.1.4'
H H 0.0000 0.0000 'International Tables Vol C Tables 4.2.6.8 and 6.1.1.4'
N N 0.0061 0.0033 'International Tables Vol C Tables 4.2.6.8 and 6.1.1.4'
O O 0.0106 0.0060 'International Tables Vol C Tables 4.2.6.8 and 6.1.1.4'
Pd Pd -0.9988 1.0072 'International Tables Vol C Tables 4.2.6.8 and 6.1.1.4'

loop_
_geom_angle_atom_site_label_1
_geom_angle_atom_site_label_2
_geom_angle_atom_site_label_3
_geom_angle
_geom_angle_site_symmetry_1
_geom_angle_site_symmetry_3
_geom_angle_publ_flag
N4 Pd1 N3 93.88(19) . . ?
N4 Pd1 N5 83.5(2) . . ?
N3 Pd1 N5 174.5(2) . . ?
N4 Pd1 N1 175.15(19) . 2 ?
N3 Pd1 N1 90.14(18) . 2 ?
N5 Pd1 N1 92.7(2) . 2 ?
C24 O1 C26B 105.4(8) . . ?
C24 O1 C26A 127.3(10) . . ?
C26B O1 C26A 27.4(9) . . ?
C27A O2A C28A 107(2) . . ?
C27B O2B C28B 100.2(18) . . ?
C9 N1 C8 116.4(5) . . ?
C9 N1 Pd1 120.7(4) . 2 ?
C8 N1 Pd1 122.8(4) . 2 ?
C1 N2 C2 119.2(5) . . ?
C1 N2 C11 119.9(5) . . ?
C2 N2 C11 120.9(5) . . ?
C14 N3 C15 118.7(5) . . ?
C14 N3 Pd1 118.3(4) . . ?
C15 N3 Pd1 123.0(4) . . ?
C31 N4 Pd1 108.4(4) . . ?
C30 N5 Pd1 109.0(4) . . ?
N2 C1 C4 122.1(6) . . ?
N2 C2 C23 121.3(6) . . ?
C24 C3 C22 119.7(7) . . ?
C1 C4 C5 120.2(6) . . ?
C4 C5 C23 117.0(5) . . ?
C4 C5 C6 121.8(5) . . ?
C23 C5 C6 121.2(5) . . ?
C10 C6 C7 116.2(5) . . ?
C10 C6 C5 121.0(5) . . ?
C7 C6 C5 122.6(5) . . ?
C8 C7 C6 119.8(6) . . ?
N1 C8 C7 123.3(6) . . ?
N1 C9 C10 123.8(6) . . ?
C9 C10 C6 120.6(6) . . ?
N2 C11 C12 110.1(4) . . ?
C13 C12 C20 118.6(5) . . ?
C13 C12 C11 119.0(5) . . ?
C20 C12 C11 122.4(5) . . ?
C12 C13 C14 120.5(5) . . ?
N3 C14 C13 123.0(6) . . ?
N3 C15 C16 119.8(6) . . ?
N3 C15 C20 121.0(5) . . ?
C16 C15 C20 119.1(6) . . ?
C17 C16 C15 120.5(7) . . ?
C16 C17 C18 120.7(8) . . ?
C19 C18 C17 121.8(7) . . ?
C18 C19 C20 119.8(7) . . ?
C19 C20 C12 123.7(6) . . ?
C19 C20 C15 118.2(6) . . ?
C12 C20 C15 118.1(5) . . ?
C22 C21 C25 119.8(6) 2 . ?
C21 C22 C3 121.5(7) 2 . ?
C2 C23 C5 120.1(6) . . ?
C3 C24 O1 125.6(7) . . ?
C3 C24 C25 121.6(7) . . ?
O1 C24 C25 112.8(6) . . ?
C25 C25 C24 118.2(8) 2 . ?
C25 C25 C21 119.2(8) 2 . ?
C24 C25 C21 122.6(6) . . ?
O1 C26A C27A 100.3(11) . . ?
O2A C27A C26A 102.1(17) . . ?
C29A C28A O2A 120(3) . . ?
C28A C29A O3A 108(2) . . ?
O1 C26B C27B 111.4(14) . . ?
C26B C27B O2B 98(2) . . ?
C29B C28B O2B 102(2) . . ?
O3B C29B C28B 122(2) . . ?
N5 C30 C31 108.9(5) . . ?
N4 C31 C30 107.8(6) . . ?
O5 N6 O4 121.3(6) . . ?
O5 N6 O6 119.6(7) . . ?
O4 N6 O6 118.9(6) . . ?
O9 N7 O7 129.3(8) . . ?
O9 N7 O8 109.5(9) . . ?
O7 N7 O8 116.3(9) . . ?
O11 N8 O10 125.9(10) . . ?
O11 N8 O12 117.0(11) . . ?
O10 N8 O12 116.4(11) . . ?

loop_
_geom_bond_atom_site_label_1
_geom_bond_atom_site_label_2
_geom_bond_distance
_geom_bond_site_symmetry_2
_geom_bond_publ_flag
Pd1 N4 2.031(5) . ?
Pd1 N3 2.038(5) . ?
Pd1 N5 2.037(5) . ?
Pd1 N1 2.041(5) 2 ?
O1 C24 1.386(8) . ?
O1 C26B 1.442(5) . ?
O1 C26A 1.472(11) . ?
O3A C29A 1.522(17) . ?
O2A C27A 1.521(17) . ?
O2A C28A 1.540(17) . ?
O3B C29B 1.501(16) . ?
O2B C27B 1.504(16) . ?
O2B C28B 1.525(16) . ?
N1 C9 1.335(7) . ?
N1 C8 1.343(8) . ?
N1 Pd1 2.041(5) 2 ?
N2 C1 1.337(8) . ?
N2 C2 1.337(8) . ?
N2 C11 1.502(7) . ?
N3 C14 1.322(7) . ?
N3 C15 1.369(7) . ?
N4 C31 1.466(10) . ?
N5 C30 1.451(8) . ?
C1 C4 1.353(8) . ?
C2 C23 1.368(8) . ?
C3 C24 1.342(10) . ?
C3 C22 1.403(11) . ?
C4 C5 1.386(8) . ?
C5 C23 1.392(8) . ?
C5 C6 1.486(8) . ?
C6 C10 1.387(8) . ?
C6 C7 1.387(8) . ?
C7 C8 1.371(8) . ?
C9 C10 1.350(8) . ?
C11 C12 1.516(8) . ?
C12 C13 1.361(8) . ?
C12 C20 1.412(8) . ?
C13 C14 1.391(8) . ?
C15 C16 1.407(9) . ?
C15 C20 1.431(8) . ?
C16 C17 1.350(10) . ?
C17 C18 1.370(11) . ?
C18 C19 1.369(10) . ?
C19 C20 1.406(9) . ?
C21 C22 1.331(10) 2 ?
C21 C25 1.428(9) . ?
C22 C21 1.331(10) 2 ?
C24 C25 1.409(9) . ?
C25 C25 1.402(11) 2 ?
C26A C27A 1.538(5) . ?
C28A C29A 1.503(18) . ?
C26B C27B 1.499(14) . ?
C28B C29B 1.497(18) . ?
C30 C31 1.499(9) . ?
N6 O5 1.217(7) . ?
N6 O4 1.233(7) . ?
N6 O6 1.256(7) . ?
N7 O9 1.143(7) . ?
N7 O7 1.211(7) . ?
N7 O8 1.281(9) . ?
N8 O11 1.105(10) . ?
N8 O10 1.151(8) . ?
N8 O12 1.265(11) . ?

loop_
_geom_torsion_atom_site_label_1
_geom_torsion_atom_site_label_2
_geom_torsion_atom_site_label_3
_geom_torsion_atom_site_label_4
_geom_torsion
_geom_torsion_site_symmetry_1
_geom_torsion_site_symmetry_2
_geom_torsion_site_symmetry_3
_geom_torsion_site_symmetry_4
_geom_torsion_publ_flag
N4 Pd1 N3 C14 -98.6(5) . . . . ?
N5 Pd1 N3 C14 -37(2) . . . . ?
N1 Pd1 N3 C14 84.1(4) 2 . . . ?
N4 Pd1 N3 C15 82.7(5) . . . . ?
N5 Pd1 N3 C15 144(2) . . . . ?
N1 Pd1 N3 C15 -94.6(5) 2 . . . ?
N3 Pd1 N4 C31 158.7(5) . . . . ?
N5 Pd1 N4 C31 -16.5(5) . . . . ?
N1 Pd1 N4 C31 -55(3) 2 . . . ?
N4 Pd1 N5 C30 -11.9(4) . . . . ?
N3 Pd1 N5 C30 -74(2) . . . . ?
N1 Pd1 N5 C30 165.0(4) 2 . . . ?
C2 N2 C1 C4 1.0(9) . . . . ?
C11 N2 C1 C4 -177.2(5) . . . . ?
C1 N2 C2 C23 -0.8(9) . . . . ?
C11 N2 C2 C23 177.5(5) . . . . ?
N2 C1 C4 C5 0.1(9) . . . . ?
C1 C4 C5 C23 -1.5(9) . . . . ?
C1 C4 C5 C6 178.4(5) . . . . ?
C4 C5 C6 C10 10.8(8) . . . . ?
C23 C5 C6 C10 -169.4(6) . . . . ?
C4 C5 C6 C7 -164.2(6) . . . . ?
C23 C5 C6 C7 15.6(8) . . . . ?
C10 C6 C7 C8 -1.3(9) . . . . ?
C5 C6 C7 C8 173.9(6) . . . . ?
C9 N1 C8 C7 0.4(9) . . . . ?
Pd1 N1 C8 C7 -175.4(5) 2 . . . ?
C6 C7 C8 N1 1.1(10) . . . . ?
C8 N1 C9 C10 -1.7(10) . . . . ?
Pd1 N1 C9 C10 174.2(5) 2 . . . ?
N1 C9 C10 C6 1.5(10) . . . . ?
C7 C6 C10 C9 0.1(9) . . . . ?
C5 C6 C10 C9 -175.2(6) . . . . ?
C1 N2 C11 C12 91.6(6) . . . . ?
C2 N2 C11 C12 -86.6(6) . . . . ?
N2 C11 C12 C13 -88.4(6) . . . . ?
N2 C11 C12 C20 88.7(6) . . . . ?
C20 C12 C13 C14 -2.6(8) . . . . ?
C11 C12 C13 C14 174.6(5) . . . . ?
C15 N3 C14 C13 2.4(9) . . . . ?
Pd1 N3 C14 C13 -176.4(4) . . . . ?
C12 C13 C14 N3 -0.7(9) . . . . ?
C14 N3 C15 C16 179.6(6) . . . . ?
Pd1 N3 C15 C16 -1.7(8) . . . . ?
C14 N3 C15 C20 -0.6(8) . . . . ?
Pd1 N3 C15 C20 178.1(4) . . . . ?
N3 C15 C16 C17 -179.8(7) . . . . ?
C20 C15 C16 C17 0.4(10) . . . . ?
C15 C16 C17 C18 0.6(12) . . . . ?
C16 C17 C18 C19 -0.9(13) . . . . ?
C17 C18 C19 C20 0.0(12) . . . . ?
C18 C19 C20 C12 -177.2(6) . . . . ?
C18 C19 C20 C15 1.0(9) . . . . ?
C13 C12 C20 C19 -177.5(6) . . . . ?
C11 C12 C20 C19 5.4(9) . . . . ?
C13 C12 C20 C15 4.2(8) . . . . ?
C11 C12 C20 C15 -172.9(5) . . . . ?
N3 C15 C20 C19 179.0(5) . . . . ?
C16 C15 C20 C19 -1.2(8) . . . . ?
N3 C15 C20 C12 -2.7(8) . . . . ?
C16 C15 C20 C12 177.1(5) . . . . ?
C24 C3 C22 C21 -0.9(13) . . . 2 ?
N2 C2 C23 C5 -0.6(10) . . . . ?
C4 C5 C23 C2 1.7(9) . . . . ?
C6 C5 C23 C2 -178.2(5) . . . . ?
C22 C3 C24 O1 179.9(7) . . . . ?
C22 C3 C24 C25 0.3(12) . . . . ?
C26B O1 C24 C3 -0.5(15) . . . . ?
C26A O1 C24 C3 -19.2(13) . . . . ?
C26B O1 C24 C25 179.1(13) . . . . ?
C26A O1 C24 C25 160.4(9) . . . . ?
C3 C24 C25 C25 1.1(11) . . . 2 ?
O1 C24 C25 C25 -178.5(6) . . . 2 ?
C3 C24 C25 C21 179.0(7) . . . . ?
O1 C24 C25 C21 -0.6(8) . . . . ?
C22 C21 C25 C25 -1.5(10) 2 . . 2 ?
C22 C21 C25 C24 -179.4(6) 2 . . . ?
C24 O1 C26A C27A 80.4(17) . . . . ?
C26B O1 C26A C27A 38(3) . . . . ?
C28A O2A C27A C26A -163(2) . . . . ?
O1 C26A C27A O2A 90(2) . . . . ?
C27A O2A C28A C29A -71(4) . . . . ?
O2A C28A C29A O3A 68(4) . . . . ?
C24 O1 C26B C27B 162.3(17) . . . . ?
C26A O1 C26B C27B -51(2) . . . . ?
O1 C26B C27B O2B -68(3) . . . . ?
C28B O2B C27B C26B -133(2) . . . . ?
C27B O2B C28B C29B 140(3) . . . . ?
O2B C28B C29B O3B 0(4) . . . . ?
Pd1 N5 C30 C31 37.7(7) . . . . ?
Pd1 N4 C31 C30 41.0(7) . . . . ?
N5 C30 C31 N4 -52.5(8) . . . . ?
